data_1517136
loop_
_publ_author_name
'Liang Chen'
'Ning Zhao'
'Qiuwen Wang'
'Guohua Hou'
'Haibin Song'
'Guofu Zi'

_publ_section_title
;
 Synthesis, structure, and catalytic activity of titanium complexes with
 chiral biaryl Schiff-base ligands
;
_journal_name_full
;
Inorganica Chimica Acta
;
_journal_page_first 140
_journal_page_last 155
_journal_volume 402
_journal_year 2013
_chemical_formula_moiety 'C62 H50 N2 O4 Ti'
_chemical_formula_sum 'C62 H50 N2 O4 Ti'
_chemical_formula_weight 934.94
_space_group_IT_number 19
_symmetry_cell_setting orthorhombic
_symmetry_space_group_name_Hall 'P 2ac 2ab'
_symmetry_space_group_name_H-M 'P 21 21 21'
_atom_sites_solution_hydrogens geom
_atom_sites_solution_primary direct
_atom_sites_solution_secondary difmap
_cell_angle_alpha 90.00
_cell_angle_beta 90.00
_cell_angle_gamma 90.00
_cell_formula_units_Z 4
_cell_length_a 13.4870(12)
_cell_length_b 18.2500(16)
_cell_length_c 26.636(2)
_cell_measurement_reflns_used 19159
_cell_measurement_temperature 113(2)
_cell_measurement_theta_max 28.00
_cell_measurement_theta_min 1.70
_cell_volume 6556.1(10)
_computing_cell_refinement 'CrystalClear-SM Expert 2.0 r2'
_computing_data_collection 'CrystalClear-SM Expert 2.0 r2 (Rigaku, 2009)'
_computing_data_reduction 'CrystalClear-SM Expert 2.0 r2'
_computing_molecular_graphics 'CrystalStructure 4.0'
_computing_publication_material 'CrystalStructure 4.0 (Rigaku, 2009)'
_computing_structure_refinement 'SHELXL-97 (Sheldrick, 1997)'
_computing_structure_solution 'SHELXS-97 (Sheldrick, 1990)'
_diffrn_ambient_temperature 113(2)
_diffrn_measured_fraction_theta_full 0.995
_diffrn_measured_fraction_theta_max 0.995
_diffrn_measurement_device_type 'Rigaku Saturn724 CCD camera'
_diffrn_measurement_method \w
_diffrn_radiation_monochromator multilayer
_diffrn_radiation_source 'rotating anode'
_diffrn_radiation_type MoK\a
_diffrn_radiation_wavelength 0.71075
_diffrn_reflns_av_R_equivalents 0.0381
_diffrn_reflns_av_sigmaI/netI 0.0432
_diffrn_reflns_limit_h_max 17
_diffrn_reflns_limit_h_min -16
_diffrn_reflns_limit_k_max 23
_diffrn_reflns_limit_k_min -22
_diffrn_reflns_limit_l_max 34
_diffrn_reflns_limit_l_min -29
_diffrn_reflns_number 48341
_diffrn_reflns_theta_full 27.87
_diffrn_reflns_theta_max 27.87
_diffrn_reflns_theta_min 1.53
_diffrn_standards_decay_% 0
_diffrn_standards_interval_count 0
_diffrn_standards_interval_time 0
_diffrn_standards_number 0
_exptl_absorpt_coefficient_mu 0.169
_exptl_absorpt_correction_T_max 0.9605
_exptl_absorpt_correction_T_min 0.9478
_exptl_absorpt_correction_type multi-scan
_exptl_absorpt_process_details CrystaClear
_exptl_crystal_colour colorless
_exptl_crystal_density_diffrn 0.947
_exptl_crystal_density_method 'not measured'
_exptl_crystal_description prism
_exptl_crystal_F_000 1960
_exptl_crystal_size_max 0.32
_exptl_crystal_size_mid 0.28
_exptl_crystal_size_min 0.24
_refine_diff_density_max 0.247
_refine_diff_density_min -0.255
_refine_diff_density_rms 0.059
_refine_ls_abs_structure_details 'Flack H D (1983), Acta Cryst. A39, 876-881'
_refine_ls_abs_structure_Flack 0.049(18)
_refine_ls_extinction_method none
_refine_ls_goodness_of_fit_ref 1.123
_refine_ls_hydrogen_treatment constr
_refine_ls_matrix_type full
_refine_ls_number_parameters 628
_refine_ls_number_reflns 15524
_refine_ls_number_restraints 0
_refine_ls_restrained_S_all 1.123
_refine_ls_R_factor_all 0.0518
_refine_ls_R_factor_gt 0.0484
_refine_ls_shift/su_max 0.002
_refine_ls_shift/su_mean 0.000
_refine_ls_structure_factor_coef Fsqd
_refine_ls_weighting_details 'calc w=1/[\s^2^(Fo^2^)+(0.0748P)^2^+0.8807P] where P=(Fo^2^+2Fc^2^)/3'
_refine_ls_weighting_scheme calc
_refine_ls_wR_factor_gt 0.1413
_refine_ls_wR_factor_ref 0.1452
_reflns_number_gt 14499
_reflns_number_total 15524
_reflns_threshold_expression >2sigma(I)
_cod_data_source_file ICA-2013-402-140-155-3.cif
_cod_data_source_block compound16
_cod_database_code 1517136

loop_
_symmetry_equiv_pos_as_xyz
'x, y, z'
'x+1/2, -y+1/2, -z'
'-x, y+1/2, -z+1/2'
'-x+1/2, -y, z+1/2'

loop_
_atom_site_label
_atom_site_type_symbol
_atom_site_fract_x
_atom_site_fract_y
_atom_site_fract_z
_atom_site_U_iso_or_equiv
_atom_site_adp_type
_atom_site_occupancy
_atom_site_symmetry_multiplicity
_atom_site_calc_flag
_atom_site_refinement_flags
Ti1 Ti 0.77426(3) 0.60718(2) 0.799551(14) 0.02422(9) Uani 1 1 d .
O1 O 0.88411(11) 0.58752(8) 0.75921(6) 0.0306(3) Uani 1 1 d .
O2 O 0.71317(11) 0.67439(8) 0.75514(5) 0.0279(3) Uani 1 1 d .
O3 O 0.81636(11) 0.68105(8) 0.84259(6) 0.0277(3) Uani 1 1 d .
O4 O 0.79604(11) 0.52679(8) 0.84356(6) 0.0298(3) Uani 1 1 d .
N1 N 0.69215(13) 0.53101(10) 0.74963(7) 0.0261(4) Uani 1 1 d .
N2 N 0.63578(12) 0.60940(10) 0.84529(6) 0.0263(3) Uani 1 1 d .
C1 C 0.81777(16) 0.45584(11) 0.71014(8) 0.0261(4) Uani 1 1 d .
C2 C 0.73556(16) 0.45950(11) 0.74073(8) 0.0262(4) Uani 1 1 d .
C3 C 0.69334(16) 0.39644(13) 0.76357(8) 0.0300(4) Uani 1 1 d .
H3 H 0.6350 0.4008 0.7834 0.036 Uiso 1 1 calc R
C4 C 0.73674(18) 0.32971(12) 0.75702(8) 0.0303(5) Uani 1 1 d .
H4 H 0.7077 0.2874 0.7717 0.036 Uiso 1 1 calc R
C5 C 0.82492(18) 0.32291(12) 0.72839(8) 0.0309(5) Uani 1 1 d .
C6 C 0.86614(16) 0.38558(12) 0.70456(8) 0.0291(4) Uani 1 1 d .
C7 C 0.95711(19) 0.37760(13) 0.67837(9) 0.0347(5) Uani 1 1 d .
H7 H 0.9862 0.4191 0.6626 0.042 Uiso 1 1 calc R
C8 C 1.0035(2) 0.31116(14) 0.67542(10) 0.0403(6) Uani 1 1 d .
H8 H 1.0643 0.3070 0.6577 0.048 Uiso 1 1 calc R
C9 C 0.9622(2) 0.24892(14) 0.69829(10) 0.0406(6) Uani 1 1 d .
H9 H 0.9952 0.2031 0.6958 0.049 Uiso 1 1 calc R
C10 C 0.8753(2) 0.25390(13) 0.72398(9) 0.0366(5) Uani 1 1 d .
H10 H 0.8477 0.2114 0.7391 0.044 Uiso 1 1 calc R
C11 C 0.85537(16) 0.52166(12) 0.68301(8) 0.0272(4) Uani 1 1 d .
C12 C 0.88931(16) 0.58332(12) 0.70862(8) 0.0296(4) Uani 1 1 d .
C13 C 0.93249(19) 0.64325(13) 0.68253(10) 0.0383(5) Uani 1 1 d .
H13 H 0.9603 0.6830 0.7007 0.046 Uiso 1 1 calc R
C14 C 0.9340(2) 0.64369(14) 0.63153(10) 0.0449(6) Uani 1 1 d .
H14 H 0.9630 0.6841 0.6145 0.054 Uiso 1 1 calc R
C15 C 0.8929(2) 0.58501(14) 0.60283(9) 0.0389(6) Uani 1 1 d .
C16 C 0.85251(18) 0.52350(12) 0.62887(8) 0.0304(5) Uani 1 1 d .
C17 C 0.80764(19) 0.46744(13) 0.59942(8) 0.0340(5) Uani 1 1 d .
H17 H 0.7790 0.4263 0.6157 0.041 Uiso 1 1 calc R
C18 C 0.8050(2) 0.47166(15) 0.54831(9) 0.0447(6) Uani 1 1 d .
H18 H 0.7760 0.4328 0.5297 0.054 Uiso 1 1 calc R
C19 C 0.8443(3) 0.53215(16) 0.52286(10) 0.0518(7) Uani 1 1 d .
H19 H 0.8403 0.5348 0.4873 0.062 Uiso 1 1 calc R
C20 C 0.8884(3) 0.58725(15) 0.54923(10) 0.0500(7) Uani 1 1 d .
H20 H 0.9165 0.6276 0.5318 0.060 Uiso 1 1 calc R
C21 C 0.61349(17) 0.54742(12) 0.72347(8) 0.0288(4) Uani 1 1 d .
H21 H 0.5802 0.5081 0.7073 0.035 Uiso 1 1 calc R
C22 C 0.57259(17) 0.61965(13) 0.71693(8) 0.0316(5) Uani 1 1 d .
C23 C 0.62999(16) 0.68212(12) 0.72882(8) 0.0270(4) Uani 1 1 d .
C24 C 0.60087(17) 0.75380(12) 0.71074(8) 0.0307(5) Uani 1 1 d .
C25 C 0.50998(19) 0.75746(14) 0.68720(9) 0.0377(5) Uani 1 1 d .
H25 H 0.4870 0.8040 0.6762 0.045 Uiso 1 1 calc R
C26 C 0.4495(2) 0.69597(15) 0.67860(10) 0.0424(6) Uani 1 1 d .
H26 H 0.3858 0.7019 0.6640 0.051 Uiso 1 1 calc R
C27 C 0.48262(18) 0.62786(15) 0.69120(10) 0.0396(6) Uani 1 1 d .
H27 H 0.4447 0.5859 0.6825 0.048 Uiso 1 1 calc R
C28 C 0.66991(19) 0.82029(13) 0.71667(9) 0.0358(5) Uani 1 1 d .
C29 C 0.7694(2) 0.80566(16) 0.69036(11) 0.0492(7) Uani 1 1 d .
H29A H 0.7578 0.7973 0.6545 0.074 Uiso 1 1 calc R
H29B H 0.8006 0.7622 0.7051 0.074 Uiso 1 1 calc R
H29C H 0.8130 0.8481 0.6947 0.074 Uiso 1 1 calc R
C30 C 0.6902(2) 0.83757(14) 0.77254(10) 0.0438(6) Uani 1 1 d .
H30A H 0.7361 0.8791 0.7750 0.066 Uiso 1 1 calc R
H30B H 0.7197 0.7946 0.7888 0.066 Uiso 1 1 calc R
H30C H 0.6278 0.8500 0.7893 0.066 Uiso 1 1 calc R
C31 C 0.6244(2) 0.88856(16) 0.69267(13) 0.0588(8) Uani 1 1 d .
H31A H 0.6101 0.8788 0.6572 0.088 Uiso 1 1 calc R
H31B H 0.6712 0.9295 0.6953 0.088 Uiso 1 1 calc R
H31C H 0.5628 0.9012 0.7101 0.088 Uiso 1 1 calc R
C32 C 0.63040(16) 0.73031(12) 0.88435(7) 0.0259(4) Uani 1 1 d .
C33 C 0.58733(16) 0.67926(12) 0.85205(8) 0.0275(4) Uani 1 1 d .
C34 C 0.49783(17) 0.69319(15) 0.82659(8) 0.0348(5) Uani 1 1 d .
H34 H 0.4689 0.6563 0.8061 0.042 Uiso 1 1 calc R
C35 C 0.45253(18) 0.75984(16) 0.83132(9) 0.0387(6) Uani 1 1 d .
H35 H 0.3916 0.7686 0.8145 0.046 Uiso 1 1 calc R
C36 C 0.49507(19) 0.81577(14) 0.86087(9) 0.0367(5) Uani 1 1 d .
C37 C 0.58428(18) 0.80164(13) 0.88797(8) 0.0325(5) Uani 1 1 d .
C38 C 0.6240(2) 0.85892(14) 0.91664(10) 0.0414(6) Uani 1 1 d .
H38 H 0.6843 0.8513 0.9344 0.050 Uiso 1 1 calc R
C39 C 0.5779(3) 0.92569(15) 0.91969(11) 0.0511(7) Uani 1 1 d .
H39 H 0.6067 0.9633 0.9395 0.061 Uiso 1 1 calc R
C40 C 0.4896(2) 0.93938(16) 0.89420(11) 0.0524(8) Uani 1 1 d .
H40 H 0.4578 0.9856 0.8971 0.063 Uiso 1 1 calc R
C41 C 0.4497(2) 0.88591(16) 0.86531(11) 0.0468(7) Uani 1 1 d .
H41 H 0.3899 0.8954 0.8476 0.056 Uiso 1 1 calc R
C42 C 0.71945(18) 0.71155(11) 0.91514(8) 0.0269(4) Uani 1 1 d .
C43 C 0.80804(16) 0.68945(11) 0.89305(8) 0.0258(4) Uani 1 1 d .
C44 C 0.89326(17) 0.67452(12) 0.92224(9) 0.0309(5) Uani 1 1 d .
H44 H 0.9525 0.6587 0.9063 0.037 Uiso 1 1 calc R
C45 C 0.89125(18) 0.68268(13) 0.97330(9) 0.0346(5) Uani 1 1 d .
H45 H 0.9499 0.6747 0.9923 0.042 Uiso 1 1 calc R
C46 C 0.80291(18) 0.70289(12) 0.99800(8) 0.0311(5) Uani 1 1 d .
C47 C 0.71500(18) 0.71427(11) 0.96901(8) 0.0278(4) Uani 1 1 d .
C48 C 0.62525(19) 0.72616(13) 0.99582(8) 0.0341(5) Uani 1 1 d .
H48 H 0.5651 0.7323 0.9777 0.041 Uiso 1 1 calc R
C49 C 0.6236(2) 0.72901(14) 1.04786(9) 0.0396(6) Uani 1 1 d .
H49 H 0.5624 0.7350 1.0650 0.047 Uiso 1 1 calc R
C50 C 0.7124(2) 0.72299(13) 1.07524(9) 0.0402(6) Uani 1 1 d .
H50 H 0.7116 0.7283 1.1107 0.048 Uiso 1 1 calc R
C51 C 0.7983(2) 0.70977(14) 1.05142(9) 0.0388(6) Uani 1 1 d .
H51 H 0.8574 0.7049 1.0705 0.047 Uiso 1 1 calc R
C52 C 0.59726(18) 0.55398(13) 0.86854(8) 0.0318(5) Uani 1 1 d .
H52 H 0.5335 0.5608 0.8830 0.038 Uiso 1 1 calc R
C53 C 0.64198(18) 0.48343(13) 0.87444(8) 0.0304(5) Uani 1 1 d .
C54 C 0.74575(17) 0.47402(12) 0.86622(8) 0.0299(5) Uani 1 1 d .
C55 C 0.7941(2) 0.40927(13) 0.88320(9) 0.0368(5) Uani 1 1 d .
C56 C 0.7329(3) 0.35399(14) 0.90209(10) 0.0466(7) Uani 1 1 d .
H56 H 0.7629 0.3093 0.9122 0.056 Uiso 1 1 calc R
C57 C 0.6307(2) 0.36046(15) 0.90700(10) 0.0459(7) Uani 1 1 d .
H57 H 0.5924 0.3201 0.9184 0.055 Uiso 1 1 calc R
C58 C 0.5856(2) 0.42582(14) 0.89520(8) 0.0379(6) Uani 1 1 d .
H58 H 0.5166 0.4321 0.9010 0.045 Uiso 1 1 calc R
C59 C 0.9074(2) 0.40331(14) 0.88333(11) 0.0461(7) Uani 1 1 d .
C60 C 0.9476(2) 0.46277(17) 0.91965(12) 0.0547(8) Uani 1 1 d .
H60A H 1.0201 0.4595 0.9212 0.082 Uiso 1 1 calc R
H60B H 0.9199 0.4550 0.9532 0.082 Uiso 1 1 calc R
H60C H 0.9284 0.5114 0.9074 0.082 Uiso 1 1 calc R
C61 C 0.9432(3) 0.32893(17) 0.90425(18) 0.0788(12) Uani 1 1 d .
H61A H 0.9101 0.2890 0.8862 0.118 Uiso 1 1 calc R
H61B H 0.9273 0.3258 0.9401 0.118 Uiso 1 1 calc R
H61C H 1.0151 0.3248 0.8997 0.118 Uiso 1 1 calc R
C62 C 0.9516(2) 0.41218(18) 0.83089(12) 0.0566(8) Uani 1 1 d .
H62A H 0.9223 0.3759 0.8082 0.085 Uiso 1 1 calc R
H62B H 1.0235 0.4048 0.8325 0.085 Uiso 1 1 calc R
H62C H 0.9375 0.4616 0.8183 0.085 Uiso 1 1 calc R

loop_
_atom_site_aniso_label
_atom_site_aniso_U_11
_atom_site_aniso_U_22
_atom_site_aniso_U_33
_atom_site_aniso_U_23
_atom_site_aniso_U_13
_atom_site_aniso_U_12
Ti1 0.02203(16) 0.02590(17) 0.02473(18) -0.00230(14) 0.00101(14) 0.00013(14)
O1 0.0275(8) 0.0308(8) 0.0335(8) -0.0073(6) 0.0017(6) -0.0007(6)
O2 0.0279(8) 0.0292(7) 0.0267(7) 0.0023(6) 0.0008(6) 0.0012(6)
O3 0.0273(7) 0.0294(7) 0.0263(7) -0.0016(6) 0.0020(6) -0.0028(6)
O4 0.0253(8) 0.0308(7) 0.0334(8) 0.0004(6) -0.0032(6) -0.0001(6)
N1 0.0252(8) 0.0251(8) 0.0279(9) -0.0034(7) 0.0031(7) -0.0020(7)
N2 0.0240(8) 0.0325(9) 0.0224(8) -0.0030(7) -0.0004(7) 0.0003(8)
C1 0.0296(10) 0.0253(10) 0.0232(10) -0.0036(8) 0.0016(8) -0.0023(8)
C2 0.0270(10) 0.0265(10) 0.0251(10) -0.0044(8) -0.0023(8) -0.0013(8)
C3 0.0307(10) 0.0343(11) 0.0249(10) -0.0011(9) 0.0014(8) -0.0042(9)
C4 0.0400(12) 0.0270(10) 0.0240(10) -0.0004(8) -0.0013(9) -0.0056(9)
C5 0.0376(12) 0.0302(11) 0.0248(10) -0.0034(9) -0.0042(9) 0.0020(9)
C6 0.0303(10) 0.0316(11) 0.0254(10) -0.0034(9) -0.0003(8) -0.0009(9)
C7 0.0393(12) 0.0337(12) 0.0312(11) -0.0025(9) 0.0022(10) 0.0054(9)
C8 0.0375(13) 0.0432(14) 0.0403(13) -0.0051(11) 0.0033(10) 0.0113(11)
C9 0.0499(14) 0.0342(12) 0.0377(13) 0.0003(11) -0.0035(12) 0.0136(11)
C10 0.0503(15) 0.0281(11) 0.0314(11) 0.0021(9) -0.0019(11) 0.0019(10)
C11 0.0262(10) 0.0266(10) 0.0290(10) -0.0016(8) 0.0081(8) -0.0016(8)
C12 0.0282(10) 0.0307(11) 0.0298(11) -0.0039(9) 0.0060(8) -0.0015(8)
C13 0.0352(12) 0.0323(12) 0.0475(14) -0.0074(11) 0.0123(11) -0.0079(10)
C14 0.0570(17) 0.0345(13) 0.0431(14) 0.0024(11) 0.0122(13) -0.0174(12)
C15 0.0449(14) 0.0372(13) 0.0346(12) -0.0024(10) 0.0105(11) -0.0070(10)
C16 0.0363(12) 0.0268(10) 0.0280(11) 0.0000(9) 0.0071(9) -0.0009(9)
C17 0.0441(13) 0.0311(11) 0.0269(11) 0.0009(9) 0.0061(10) -0.0027(10)
C18 0.0643(18) 0.0389(13) 0.0310(12) -0.0032(10) 0.0063(12) -0.0083(13)
C19 0.078(2) 0.0504(16) 0.0270(12) 0.0031(12) 0.0045(13) -0.0152(15)
C20 0.075(2) 0.0379(14) 0.0375(14) 0.0072(11) 0.0158(13) -0.0162(13)
C21 0.0267(10) 0.0323(11) 0.0274(10) -0.0033(9) 0.0006(8) -0.0022(8)
C22 0.0292(10) 0.0384(12) 0.0272(10) -0.0033(9) -0.0005(8) 0.0038(9)
C23 0.0288(10) 0.0309(10) 0.0212(9) 0.0000(8) 0.0002(8) 0.0025(9)
C24 0.0367(12) 0.0330(11) 0.0226(10) 0.0026(8) 0.0004(9) 0.0061(9)
C25 0.0412(13) 0.0407(13) 0.0312(12) 0.0031(10) -0.0008(10) 0.0131(11)
C26 0.0361(13) 0.0497(15) 0.0415(14) -0.0036(11) -0.0104(11) 0.0121(11)
C27 0.0304(11) 0.0471(14) 0.0415(14) -0.0130(11) -0.0070(10) 0.0024(10)
C28 0.0403(13) 0.0346(12) 0.0326(12) 0.0088(10) 0.0032(10) 0.0017(10)
C29 0.0495(15) 0.0478(15) 0.0502(16) 0.0080(12) 0.0168(13) -0.0025(13)
C30 0.0588(17) 0.0326(12) 0.0399(14) 0.0008(11) 0.0055(12) -0.0067(11)
C31 0.0586(18) 0.0414(14) 0.077(2) 0.0238(15) -0.0037(16) 0.0007(14)
C32 0.0279(10) 0.0287(10) 0.0210(9) 0.0036(8) 0.0040(8) 0.0069(8)
C33 0.0231(10) 0.0373(11) 0.0220(10) 0.0012(8) 0.0013(8) 0.0077(8)
C34 0.0284(11) 0.0540(15) 0.0220(10) 0.0013(10) 0.0023(8) 0.0060(10)
C35 0.0307(12) 0.0614(16) 0.0240(11) 0.0115(11) 0.0022(9) 0.0126(11)
C36 0.0376(13) 0.0444(13) 0.0281(11) 0.0166(10) 0.0089(9) 0.0149(11)
C37 0.0383(12) 0.0337(11) 0.0254(10) 0.0071(9) 0.0048(9) 0.0112(10)
C38 0.0526(15) 0.0336(12) 0.0382(13) 0.0055(10) 0.0043(12) 0.0072(11)
C39 0.0653(19) 0.0330(13) 0.0550(17) 0.0035(12) 0.0078(14) 0.0101(13)
C40 0.066(2) 0.0378(14) 0.0533(17) 0.0162(13) 0.0104(15) 0.0238(14)
C41 0.0440(14) 0.0460(15) 0.0503(15) 0.0245(13) 0.0139(12) 0.0201(12)
C42 0.0341(11) 0.0227(9) 0.0241(10) 0.0007(8) -0.0026(9) 0.0017(9)
C43 0.0289(10) 0.0221(9) 0.0264(10) -0.0011(8) -0.0031(8) -0.0005(8)
C44 0.0255(10) 0.0322(11) 0.0349(11) -0.0013(9) -0.0055(9) -0.0018(9)
C45 0.0301(11) 0.0346(11) 0.0391(12) 0.0055(10) -0.0110(9) -0.0019(9)
C46 0.0392(12) 0.0273(11) 0.0268(10) 0.0016(9) -0.0071(9) -0.0025(9)
C47 0.0356(11) 0.0236(9) 0.0242(10) 0.0029(8) -0.0019(9) 0.0036(9)
C48 0.0394(13) 0.0367(12) 0.0264(11) 0.0017(9) -0.0009(10) 0.0098(10)
C49 0.0510(15) 0.0394(13) 0.0283(11) 0.0029(10) 0.0035(11) 0.0119(11)
C50 0.0616(17) 0.0364(12) 0.0225(10) 0.0019(9) -0.0055(11) 0.0074(12)
C51 0.0495(15) 0.0371(12) 0.0297(12) 0.0058(10) -0.0140(11) -0.0008(11)
C52 0.0280(11) 0.0409(12) 0.0264(10) -0.0027(9) -0.0021(9) -0.0030(9)
C53 0.0356(12) 0.0325(11) 0.0231(10) -0.0025(8) -0.0039(9) -0.0045(9)
C54 0.0378(12) 0.0278(10) 0.0239(10) -0.0036(8) -0.0065(9) -0.0031(9)
C55 0.0496(15) 0.0290(11) 0.0318(12) -0.0035(9) -0.0136(10) 0.0023(10)
C56 0.076(2) 0.0267(11) 0.0375(13) 0.0001(10) -0.0166(14) -0.0040(13)
C57 0.0662(19) 0.0369(13) 0.0345(13) -0.0004(11) -0.0037(13) -0.0166(13)
C58 0.0502(15) 0.0416(13) 0.0220(10) -0.0023(10) 0.0017(10) -0.0131(12)
C59 0.0534(16) 0.0341(13) 0.0509(15) -0.0052(12) -0.0203(13) 0.0143(12)
C60 0.0569(18) 0.0469(16) 0.0604(18) -0.0070(14) -0.0259(15) 0.0077(14)
C61 0.078(3) 0.0366(16) 0.122(3) -0.0055(19) -0.044(2) 0.0171(16)
C62 0.0393(15) 0.064(2) 0.0669(19) -0.0133(15) -0.0125(13) 0.0218(14)

loop_
_atom_type_symbol
_atom_type_description
_atom_type_scat_dispersion_real
_atom_type_scat_dispersion_imag
_atom_type_scat_source
C C 0.0033 0.0016 'International Tables Vol C Tables 4.2.6.8 and 6.1.1.4'
H H 0.0000 0.0000 'International Tables Vol C Tables 4.2.6.8 and 6.1.1.4'
N N 0.0061 0.0033 'International Tables Vol C Tables 4.2.6.8 and 6.1.1.4'
O O 0.0106 0.0060 'International Tables Vol C Tables 4.2.6.8 and 6.1.1.4'
Ti Ti 0.2776 0.4457 'International Tables Vol C Tables 4.2.6.8 and 6.1.1.4'

loop_
_geom_angle_atom_site_label_1
_geom_angle_atom_site_label_2
_geom_angle_atom_site_label_3
_geom_angle
O3 Ti1 O1 104.61(7)
O3 Ti1 O2 92.77(7)
O1 Ti1 O2 96.34(7)
O3 Ti1 O4 97.60(7)
O1 Ti1 O4 94.83(7)
O2 Ti1 O4 162.34(7)
O3 Ti1 N1 167.48(7)
O1 Ti1 N1 86.03(7)
O2 Ti1 N1 79.30(7)
O4 Ti1 N1 87.89(7)
O3 Ti1 N2 84.59(7)
O1 Ti1 N2 169.57(7)
O2 Ti1 N2 88.00(7)
O4 Ti1 N2 78.85(7)
N1 Ti1 N2 85.46(7)
C12 O1 Ti1 128.80(14)
C23 O2 Ti1 139.92(14)
C43 O3 Ti1 131.87(13)
C54 O4 Ti1 139.79(14)
C21 N1 C2 116.59(18)
C21 N1 Ti1 125.61(15)
C2 N1 Ti1 117.40(13)
C52 N2 C33 116.65(18)
C52 N2 Ti1 125.67(16)
C33 N2 Ti1 117.59(13)
C2 C1 C6 117.83(19)
C2 C1 C11 121.43(19)
C6 C1 C11 120.74(18)
C1 C2 C3 122.44(19)
C1 C2 N1 117.74(18)
C3 C2 N1 119.82(19)
C4 C3 C2 119.8(2)
C4 C3 H3 120.1
C2 C3 H3 120.1
C3 C4 C5 120.5(2)
C3 C4 H4 119.8
C5 C4 H4 119.8
C4 C5 C6 119.8(2)
C4 C5 C10 121.2(2)
C6 C5 C10 119.0(2)
C7 C6 C5 118.4(2)
C7 C6 C1 122.1(2)
C5 C6 C1 119.42(19)
C8 C7 C6 121.0(2)
C8 C7 H7 119.5
C6 C7 H7 119.5
C7 C8 C9 120.8(2)
C7 C8 H8 119.6
C9 C8 H8 119.6
C10 C9 C8 120.4(2)
C10 C9 H9 119.8
C8 C9 H9 119.8
C9 C10 C5 120.5(2)
C9 C10 H10 119.8
C5 C10 H10 119.8
C12 C11 C16 118.6(2)
C12 C11 C1 121.69(19)
C16 C11 C1 119.61(19)
O1 C12 C11 121.11(19)
O1 C12 C13 117.7(2)
C11 C12 C13 121.1(2)
C14 C13 C12 120.0(2)
C14 C13 H13 120.0
C12 C13 H13 120.0
C13 C14 C15 121.7(2)
C13 C14 H14 119.2
C15 C14 H14 119.2
C16 C15 C14 118.6(2)
C16 C15 C20 119.4(2)
C14 C15 C20 122.0(2)
C17 C16 C15 117.4(2)
C17 C16 C11 123.0(2)
C15 C16 C11 119.6(2)
C18 C17 C16 121.3(2)
C18 C17 H17 119.3
C16 C17 H17 119.3
C17 C18 C19 121.2(2)
C17 C18 H18 119.4
C19 C18 H18 119.4
C20 C19 C18 119.8(2)
C20 C19 H19 120.1
C18 C19 H19 120.1
C19 C20 C15 120.8(2)
C19 C20 H20 119.6
C15 C20 H20 119.6
N1 C21 C22 125.9(2)
N1 C21 H21 117.0
C22 C21 H21 117.0
C27 C22 C23 119.8(2)
C27 C22 C21 119.3(2)
C23 C22 C21 120.1(2)
O2 C23 C22 119.62(19)
O2 C23 C24 119.98(19)
C22 C23 C24 120.3(2)
C25 C24 C23 115.9(2)
C25 C24 C28 123.2(2)
C23 C24 C28 121.0(2)
C24 C25 C26 123.4(2)
C24 C25 H25 118.3
C26 C25 H25 118.3
C27 C26 C25 119.9(2)
C27 C26 H26 120.1
C25 C26 H26 120.1
C26 C27 C22 120.1(2)
C26 C27 H27 120.0
C22 C27 H27 120.0
C31 C28 C29 107.5(2)
C31 C28 C24 110.9(2)
C29 C28 C24 110.2(2)
C31 C28 C30 107.9(2)
C29 C28 C30 108.6(2)
C24 C28 C30 111.55(19)
C28 C29 H29A 109.5
C28 C29 H29B 109.5
H29A C29 H29B 109.5
C28 C29 H29C 109.5
H29A C29 H29C 109.5
H29B C29 H29C 109.5
C28 C30 H30A 109.5
C28 C30 H30B 109.5
H30A C30 H30B 109.5
C28 C30 H30C 109.5
H30A C30 H30C 109.5
H30B C30 H30C 109.5
C28 C31 H31A 109.5
C28 C31 H31B 109.5
H31A C31 H31B 109.5
C28 C31 H31C 109.5
H31A C31 H31C 109.5
H31B C31 H31C 109.5
C33 C32 C37 117.6(2)
C33 C32 C42 121.35(18)
C37 C32 C42 121.0(2)
C32 C33 C34 122.2(2)
C32 C33 N2 118.57(18)
C34 C33 N2 119.2(2)
C35 C34 C33 120.0(2)
C35 C34 H34 120.0
C33 C34 H34 120.0
C34 C35 C36 120.9(2)
C34 C35 H35 119.6
C36 C35 H35 119.6
C35 C36 C41 121.5(2)
C35 C36 C37 119.6(2)
C41 C36 C37 118.9(3)
C38 C37 C36 117.6(2)
C38 C37 C32 122.9(2)
C36 C37 C32 119.5(2)
C39 C38 C37 121.5(3)
C39 C38 H38 119.3
C37 C38 H38 119.3
C38 C39 C40 121.2(3)
C38 C39 H39 119.4
C40 C39 H39 119.4
C41 C40 C39 119.2(3)
C41 C40 H40 120.4
C39 C40 H40 120.4
C40 C41 C36 121.6(3)
C40 C41 H41 119.2
C36 C41 H41 119.2
C43 C42 C47 117.9(2)
C43 C42 C32 121.63(18)
C47 C42 C32 120.4(2)
O3 C43 C42 121.49(19)
O3 C43 C44 117.10(19)
C42 C43 C44 121.40(19)
C45 C44 C43 120.6(2)
C45 C44 H44 119.7
C43 C44 H44 119.7
C44 C45 C46 120.6(2)
C44 C45 H45 119.7
C46 C45 H45 119.7
C45 C46 C51 121.6(2)
C45 C46 C47 119.1(2)
C51 C46 C47 119.2(2)
C48 C47 C46 117.18(19)
C48 C47 C42 122.8(2)
C46 C47 C42 120.0(2)
C49 C48 C47 121.4(2)
C49 C48 H48 119.3
C47 C48 H48 119.3
C48 C49 C50 120.1(2)
C48 C49 H49 120.0
C50 C49 H49 120.0
C51 C50 C49 120.3(2)
C51 C50 H50 119.9
C49 C50 H50 119.9
C50 C51 C46 121.6(2)
C50 C51 H51 119.2
C46 C51 H51 119.2
N2 C52 C53 125.9(2)
N2 C52 H52 117.0
C53 C52 H52 117.0
C58 C53 C54 120.0(2)
C58 C53 C52 119.1(2)
C54 C53 C52 120.3(2)
O4 C54 C55 120.9(2)
O4 C54 C53 119.0(2)
C55 C54 C53 120.0(2)
C56 C55 C54 116.3(2)
C56 C55 C59 122.5(2)
C54 C55 C59 121.1(2)
C57 C56 C55 124.0(3)
C57 C56 H56 118.0
C55 C56 H56 118.0
C58 C57 C56 119.4(3)
C58 C57 H57 120.3
C56 C57 H57 120.3
C57 C58 C53 119.8(3)
C57 C58 H58 120.1
C53 C58 H58 120.1
C62 C59 C55 112.3(2)
C62 C59 C61 107.5(3)
C55 C59 C61 112.0(3)
C62 C59 C60 111.0(3)
C55 C59 C60 107.5(2)
C61 C59 C60 106.3(2)
C59 C60 H60A 109.5
C59 C60 H60B 109.5
H60A C60 H60B 109.5
C59 C60 H60C 109.5
H60A C60 H60C 109.5
H60B C60 H60C 109.5
C59 C61 H61A 109.5
C59 C61 H61B 109.5
H61A C61 H61B 109.5
C59 C61 H61C 109.5
H61A C61 H61C 109.5
H61B C61 H61C 109.5
C59 C62 H62A 109.5
C59 C62 H62B 109.5
H62A C62 H62B 109.5
C59 C62 H62C 109.5
H62A C62 H62C 109.5
H62B C62 H62C 109.5

loop_
_geom_bond_atom_site_label_1
_geom_bond_atom_site_label_2
_geom_bond_distance
Ti1 O3 1.8584(15)
Ti1 O1 1.8650(16)
Ti1 O2 1.8929(15)
Ti1 O4 1.9007(16)
Ti1 N1 2.2196(18)
Ti1 N2 2.2303(17)
O1 C12 1.352(3)
O2 C23 1.330(3)
O3 C43 1.357(3)
O4 C54 1.324(3)
N1 C21 1.304(3)
N1 C2 1.450(3)
N2 C52 1.295(3)
N2 C33 1.444(3)
C1 C2 1.378(3)
C1 C6 1.446(3)
C1 C11 1.491(3)
C2 C3 1.421(3)
C3 C4 1.362(3)
C3 H3 0.9500
C4 C5 1.418(3)
C4 H4 0.9500
C5 C6 1.421(3)
C5 C10 1.436(3)
C6 C7 1.419(3)
C7 C8 1.366(3)
C7 H7 0.9500
C8 C9 1.404(4)
C8 H8 0.9500
C9 C10 1.361(4)
C9 H9 0.9500
C10 H10 0.9500
C11 C12 1.393(3)
C11 C16 1.443(3)
C12 C13 1.420(3)
C13 C14 1.359(4)
C13 H13 0.9500
C14 C15 1.428(4)
C14 H14 0.9500
C15 C16 1.427(3)
C15 C20 1.430(4)
C16 C17 1.424(3)
C17 C18 1.364(3)
C17 H17 0.9500
C18 C19 1.400(4)
C18 H18 0.9500
C19 C20 1.363(4)
C19 H19 0.9500
C20 H20 0.9500
C21 C22 1.440(3)
C21 H21 0.9500
C22 C27 1.402(3)
C22 C23 1.414(3)
C23 C24 1.448(3)
C24 C25 1.378(3)
C24 C28 1.538(3)
C25 C26 1.406(4)
C25 H25 0.9500
C26 C27 1.363(4)
C26 H26 0.9500
C27 H27 0.9500
C28 C31 1.529(4)
C28 C29 1.537(4)
C28 C30 1.546(4)
C29 H29A 0.9800
C29 H29B 0.9800
C29 H29C 0.9800
C30 H30A 0.9800
C30 H30B 0.9800
C30 H30C 0.9800
C31 H31A 0.9800
C31 H31B 0.9800
C31 H31C 0.9800
C32 C33 1.395(3)
C32 C37 1.446(3)
C32 C42 1.494(3)
C33 C34 1.408(3)
C34 C35 1.367(4)
C34 H34 0.9500
C35 C36 1.411(4)
C35 H35 0.9500
C36 C41 1.424(3)
C36 C37 1.427(3)
C37 C38 1.401(4)
C38 C39 1.370(4)
C38 H38 0.9500
C39 C40 1.394(5)
C39 H39 0.9500
C40 C41 1.354(4)
C40 H40 0.9500
C41 H41 0.9500
C42 C43 1.392(3)
C42 C47 1.437(3)
C43 C44 1.414(3)
C44 C45 1.368(3)
C44 H44 0.9500
C45 C46 1.410(3)
C45 H45 0.9500
C46 C51 1.430(3)
C46 C47 1.430(3)
C47 C48 1.422(3)
C48 C49 1.387(3)
C48 H48 0.9500
C49 C50 1.406(4)
C49 H49 0.9500
C50 C51 1.343(4)
C50 H50 0.9500
C51 H51 0.9500
C52 C53 1.430(3)
C52 H52 0.9500
C53 C58 1.411(3)
C53 C54 1.427(3)
C54 C55 1.423(3)
C55 C56 1.397(4)
C55 C59 1.532(4)
C56 C57 1.389(5)
C56 H56 0.9500
C57 C58 1.376(4)
C57 H57 0.9500
C58 H58 0.9500
C59 C62 1.528(4)
C59 C61 1.545(4)
C59 C60 1.552(4)
C60 H60A 0.9800
C60 H60B 0.9800
C60 H60C 0.9800
C61 H61A 0.9800
C61 H61B 0.9800
C61 H61C 0.9800
C62 H62A 0.9800
C62 H62B 0.9800
C62 H62C 0.9800

loop_
_geom_torsion_atom_site_label_1
_geom_torsion_atom_site_label_2
_geom_torsion_atom_site_label_3
_geom_torsion_atom_site_label_4
_geom_torsion
O3 Ti1 O1 C12 -129.74(17)
O2 Ti1 O1 C12 -35.20(18)
O4 Ti1 O1 C12 131.10(17)
N1 Ti1 O1 C12 43.55(18)
N2 Ti1 O1 C12 78.9(4)
O3 Ti1 O2 C23 -136.8(2)
O1 Ti1 O2 C23 118.2(2)
O4 Ti1 O2 C23 -10.7(4)
N1 Ti1 O2 C23 33.5(2)
N2 Ti1 O2 C23 -52.3(2)
O1 Ti1 O3 C43 -132.79(18)
O2 Ti1 O3 C43 129.93(18)
O4 Ti1 O3 C43 -35.75(19)
N1 Ti1 O3 C43 79.7(4)
N2 Ti1 O3 C43 42.20(18)
O3 Ti1 O4 C54 118.2(2)
O1 Ti1 O4 C54 -136.4(2)
O2 Ti1 O4 C54 -7.3(4)
N1 Ti1 O4 C54 -50.5(2)
N2 Ti1 O4 C54 35.3(2)
O3 Ti1 N1 C21 27.2(4)
O1 Ti1 N1 C21 -121.42(18)
O2 Ti1 N1 C21 -24.20(17)
O4 Ti1 N1 C21 143.59(18)
N2 Ti1 N1 C21 64.62(18)
O3 Ti1 N1 C2 -160.3(3)
O1 Ti1 N1 C2 51.09(15)
O2 Ti1 N1 C2 148.31(15)
O4 Ti1 N1 C2 -43.90(14)
N2 Ti1 N1 C2 -122.87(15)
O3 Ti1 N2 C52 -123.74(18)
O1 Ti1 N2 C52 28.5(5)
O2 Ti1 N2 C52 143.29(18)
O4 Ti1 N2 C52 -24.87(17)
N1 Ti1 N2 C52 63.87(18)
O3 Ti1 N2 C33 52.63(14)
O1 Ti1 N2 C33 -155.2(3)
O2 Ti1 N2 C33 -40.34(14)
O4 Ti1 N2 C33 151.50(15)
N1 Ti1 N2 C33 -119.76(15)
C6 C1 C2 C3 -4.7(3)
C11 C1 C2 C3 174.5(2)
C6 C1 C2 N1 174.94(18)
C11 C1 C2 N1 -5.8(3)
C21 N1 C2 C1 100.3(2)
Ti1 N1 C2 C1 -72.9(2)
C21 N1 C2 C3 -80.1(2)
Ti1 N1 C2 C3 106.74(19)
C1 C2 C3 C4 2.5(3)
N1 C2 C3 C4 -177.1(2)
C2 C3 C4 C5 1.3(3)
C3 C4 C5 C6 -2.7(3)
C3 C4 C5 C10 175.7(2)
C4 C5 C6 C7 176.8(2)
C10 C5 C6 C7 -1.6(3)
C4 C5 C6 C1 0.4(3)
C10 C5 C6 C1 -178.0(2)
C2 C1 C6 C7 -173.1(2)
C11 C1 C6 C7 7.7(3)
C2 C1 C6 C5 3.1(3)
C11 C1 C6 C5 -176.07(19)
C5 C6 C7 C8 0.9(3)
C1 C6 C7 C8 177.2(2)
C6 C7 C8 C9 0.0(4)
C7 C8 C9 C10 -0.2(4)
C8 C9 C10 C5 -0.5(4)
C4 C5 C10 C9 -177.0(2)
C6 C5 C10 C9 1.4(3)
C2 C1 C11 C12 62.2(3)
C6 C1 C11 C12 -118.6(2)
C2 C1 C11 C16 -114.8(2)
C6 C1 C11 C16 64.4(3)
Ti1 O1 C12 C11 -77.2(3)
Ti1 O1 C12 C13 104.1(2)
C16 C11 C12 O1 173.2(2)
C1 C11 C12 O1 -3.9(3)
C16 C11 C12 C13 -8.2(3)
C1 C11 C12 C13 174.8(2)
O1 C12 C13 C14 -176.0(2)
C11 C12 C13 C14 5.3(4)
C12 C13 C14 C15 0.0(4)
C13 C14 C15 C16 -2.1(4)
C13 C14 C15 C20 175.9(3)
C14 C15 C16 C17 177.0(3)
C20 C15 C16 C17 -1.1(4)
C14 C15 C16 C11 -0.8(4)
C20 C15 C16 C11 -178.9(3)
C12 C11 C16 C17 -171.8(2)
C1 C11 C16 C17 5.3(3)
C12 C11 C16 C15 5.9(3)
C1 C11 C16 C15 -177.0(2)
C15 C16 C17 C18 1.2(4)
C11 C16 C17 C18 178.9(2)
C16 C17 C18 C19 -1.5(4)
C17 C18 C19 C20 1.7(5)
C18 C19 C20 C15 -1.6(5)
C16 C15 C20 C19 1.3(5)
C14 C15 C20 C19 -176.7(3)
C2 N1 C21 C22 -164.1(2)
Ti1 N1 C21 C22 8.4(3)
N1 C21 C22 C27 -174.6(2)
N1 C21 C22 C23 15.9(3)
Ti1 O2 C23 C22 -21.1(3)
Ti1 O2 C23 C24 161.48(16)
C27 C22 C23 O2 177.1(2)
C21 C22 C23 O2 -13.4(3)
C27 C22 C23 C24 -5.5(3)
C21 C22 C23 C24 164.1(2)
O2 C23 C24 C25 -175.20(19)
C22 C23 C24 C25 7.4(3)
O2 C23 C24 C28 6.4(3)
C22 C23 C24 C28 -171.0(2)
C23 C24 C25 C26 -2.9(3)
C28 C24 C25 C26 175.5(2)
C24 C25 C26 C27 -3.8(4)
C25 C26 C27 C22 6.0(4)
C23 C22 C27 C26 -1.4(4)
C21 C22 C27 C26 -171.0(2)
C25 C24 C28 C31 -0.7(3)
C23 C24 C28 C31 177.6(2)
C25 C24 C28 C29 -119.6(2)
C23 C24 C28 C29 58.6(3)
C25 C24 C28 C30 119.6(2)
C23 C24 C28 C30 -62.1(3)
C37 C32 C33 C34 -5.1(3)
C42 C32 C33 C34 173.4(2)
C37 C32 C33 N2 175.95(19)
C42 C32 C33 N2 -5.6(3)
C52 N2 C33 C32 103.2(2)
Ti1 N2 C33 C32 -73.5(2)
C52 N2 C33 C34 -75.8(3)
Ti1 N2 C33 C34 107.48(19)
C32 C33 C34 C35 3.0(3)
N2 C33 C34 C35 -178.0(2)
C33 C34 C35 C36 1.0(3)
C34 C35 C36 C41 178.7(2)
C34 C35 C36 C37 -2.8(3)
C35 C36 C37 C38 179.7(2)
C41 C36 C37 C38 -1.7(3)
C35 C36 C37 C32 0.6(3)
C41 C36 C37 C32 179.1(2)
C33 C32 C37 C38 -175.9(2)
C42 C32 C37 C38 5.6(3)
C33 C32 C37 C36 3.2(3)
C42 C32 C37 C36 -175.31(19)
C36 C37 C38 C39 1.6(4)
C32 C37 C38 C39 -179.3(2)
C37 C38 C39 C40 -0.2(4)
C38 C39 C40 C41 -1.0(4)
C39 C40 C41 C36 0.8(4)
C35 C36 C41 C40 179.1(2)
C37 C36 C41 C40 0.6(4)
C33 C32 C42 C43 59.4(3)
C37 C32 C42 C43 -122.1(2)
C33 C32 C42 C47 -119.1(2)
C37 C32 C42 C47 59.3(3)
Ti1 O3 C43 C42 -77.3(2)
Ti1 O3 C43 C44 102.5(2)
C47 C42 C43 O3 175.84(18)
C32 C42 C43 O3 -2.7(3)
C47 C42 C43 C44 -3.9(3)
C32 C42 C43 C44 177.49(19)
O3 C43 C44 C45 179.1(2)
C42 C43 C44 C45 -1.1(3)
C43 C44 C45 C46 2.9(3)
C44 C45 C46 C51 178.2(2)
C44 C45 C46 C47 0.5(3)
C45 C46 C47 C48 172.9(2)
C51 C46 C47 C48 -5.0(3)
C45 C46 C47 C42 -5.6(3)
C51 C46 C47 C42 176.6(2)
C43 C42 C47 C48 -171.1(2)
C32 C42 C47 C48 7.5(3)
C43 C42 C47 C46 7.2(3)
C32 C42 C47 C46 -174.18(19)
C46 C47 C48 C49 2.1(3)
C42 C47 C48 C49 -179.5(2)
C47 C48 C49 C50 2.5(4)
C48 C49 C50 C51 -4.3(4)
C49 C50 C51 C46 1.3(4)
C45 C46 C51 C50 -174.3(2)
C47 C46 C51 C50 3.4(4)
C33 N2 C52 C53 -168.3(2)
Ti1 N2 C52 C53 8.1(3)
N2 C52 C53 C58 -172.0(2)
N2 C52 C53 C54 16.8(3)
Ti1 O4 C54 C55 158.40(17)
Ti1 O4 C54 C53 -22.9(3)
C58 C53 C54 O4 175.41(19)
C52 C53 C54 O4 -13.5(3)
C58 C53 C54 C55 -5.9(3)
C52 C53 C54 C55 165.2(2)
O4 C54 C55 C56 -173.9(2)
C53 C54 C55 C56 7.4(3)
O4 C54 C55 C59 9.6(3)
C53 C54 C55 C59 -169.1(2)
C54 C55 C56 C57 -3.0(4)
C59 C55 C56 C57 173.5(3)
C55 C56 C57 C58 -3.4(4)
C56 C57 C58 C53 5.2(4)
C54 C53 C58 C57 -0.6(3)
C52 C53 C58 C57 -171.8(2)
C56 C55 C59 C62 123.7(3)
C54 C55 C59 C62 -60.0(3)
C56 C55 C59 C61 2.5(4)
C54 C55 C59 C61 178.9(2)
C56 C55 C59 C60 -113.9(3)
C54 C55 C59 C60 62.5(3)
